data_7708898
loop_
_publ_author_name
'Ibni Hashim, Ishfaq'
'Scattolin, Thomas'
'Tzouras, Nikolaos V.'
'Bourda, Laurens'
'Van Hecke, Kristof'
'Ritacco, Ida'
'Caporaso, Lucia'
'Cavallo, Luigi'
'Nolan, Steven P.'
'Cazin, Catherine S. J.'

_publ_section_title
;
 Straightforward synthesis of [Cu(NHC)(alkynyl)] and [Cu(NHC)(thiolato)]
 complexes (NHC = N-heterocyclic carbene).
;
_journal_issue 1
_journal_name_full 'Dalton transactions (Cambridge, England : 2003)'
_journal_page_first 231
_journal_page_last 240
_journal_paper_doi 10.1039/d1dt03710b
_journal_volume 51
_journal_year 2021
_chemical_formula_moiety '2(C78 H60 Cu F3 N2), C H2 Cl2'
_chemical_formula_sum 'C157 H122 Cl2 Cu2 F6 N4'
_chemical_formula_weight 2376.56
_space_group_crystal_system triclinic
_space_group_IT_number 2
_space_group_name_Hall '-P 1'
_space_group_name_H-M_alt 'P -1'
_atom_sites_solution_hydrogens geom
_atom_sites_solution_primary direct
_audit_creation_date 2021-03-17
_audit_creation_method
;
Olex2 1.3
(compiled 2020.11.12 svn.r5f609507 for OlexSys, GUI svn.r6272)
;
_audit_update_record
;
2021-09-23 deposited with the CCDC.	2021-11-22 downloaded from the CCDC.
;
_cell_angle_alpha 88.395(2)
_cell_angle_beta 74.166(3)
_cell_angle_gamma 89.909(3)
_cell_formula_units_Z 1
_cell_length_a 10.6498(4)
_cell_length_b 16.3284(4)
_cell_length_c 18.4972(6)
_cell_measurement_reflns_used 11902
_cell_measurement_temperature 100(2)
_cell_measurement_theta_max 73.4460
_cell_measurement_theta_min 2.6770
_cell_volume 3093.23(18)
_computing_cell_refinement 'CrysAlisPro 1.171.40.67a (Rigaku OD, 2019)'
_computing_data_collection 'CrysAlisPro 1.171.40.67a (Rigaku OD, 2019)'
_computing_data_reduction 'CrysAlisPro 1.171.40.67a (Rigaku OD, 2019)'
_computing_molecular_graphics 'Olex2 1.3 (Dolomanov et al., 2009)'
_computing_publication_material 'Olex2 1.3 (Dolomanov et al., 2009)'
_computing_structure_refinement 'SHELXL 2018/3 (Sheldrick, 2015)'
_computing_structure_solution 'SHELXS  (Sheldrick, 2008)'
_diffrn_ambient_environment N~2~
_diffrn_ambient_temperature 100(2)
_diffrn_detector 'CCD plate'
_diffrn_detector_area_resol_mean 10.4839
_diffrn_detector_type Atlas
_diffrn_measured_fraction_theta_full 0.987
_diffrn_measured_fraction_theta_max 0.987
_diffrn_measurement_details
;
List of Runs (angles in degrees, time in seconds):

  # Type    Start    End  Width  t~exp~   \w     \q     \k     \f   Frames
#--------------------------------------------------------------------------
  1  \w    -70.00  32.00   1.00    9.00    --  -41.55  57.00 -30.00  102
  2  \w   -116.00 -17.00   1.00    9.00    --  -41.55 -38.00   0.00   99
  3  \w     30.00  99.00   1.00    9.00    --   41.55-128.00 -12.00   69
  4  \w     33.00 132.00   1.00   17.00    --  106.01 -45.00-150.00   99
  5  \w     33.00 112.00   1.00   17.00    --  106.01-125.00 120.00   79
  6  \w    103.00 178.00   1.00   17.00    --  106.01  77.00 -90.00   75
  7  \w     53.00 178.00   1.00   17.00    --  106.01  15.00-120.00  125
  8  \w     34.00 135.00   1.00   17.00    --  106.01 -61.00  90.00  101
  9  \w   -114.00 -13.00   1.00    9.00    --  -41.55 -57.00 -90.00  101
 10  \w   -114.00 -13.00   1.00    9.00    --  -41.55 -57.00 150.00  101
 11  \w     53.00 178.00   1.00   17.00    --  106.01  15.00  60.00  125
 12  \w     80.00 178.00   1.00   17.00    --  106.01  45.00 120.00   98
 13  \w     77.00 178.00   1.00   17.00    --  106.01  61.00 -60.00  101
 14  \w     33.00 112.00   1.00   17.00    --  106.01-125.00  60.00   79
 15  \w    -87.00  -6.00   1.00    9.00    --  -41.55 125.00  60.00   81
 16  \w   -114.00 -13.00   1.00    9.00    --  -41.55 -57.00  60.00  101
 17  \w     33.00 112.00   1.00   17.00    --  106.01-125.00 -90.00   79
 18  \w     77.00 104.00   1.00   17.00    --  106.01  61.00  60.00   27
;
_diffrn_measurement_device 'four-circle diffractometer'
_diffrn_measurement_device_type 'SuperNova, Dual, Cu at home/near, Atlas'
_diffrn_measurement_method '\w scans'
_diffrn_orient_matrix_type 'CrysAlisPro convention (1999,Acta A55,543-557)'
_diffrn_orient_matrix_UB_11 0.0306434000
_diffrn_orient_matrix_UB_12 -0.0372499000
_diffrn_orient_matrix_UB_13 -0.0784742000
_diffrn_orient_matrix_UB_21 0.0503321000
_diffrn_orient_matrix_UB_22 0.0839780000
_diffrn_orient_matrix_UB_23 -0.0363280000
_diffrn_orient_matrix_UB_31 0.1383339000
_diffrn_orient_matrix_UB_32 -0.0216732000
_diffrn_orient_matrix_UB_33 0.0048788000
_diffrn_radiation_monochromator mirror
_diffrn_radiation_probe x-ray
_diffrn_radiation_type 'Cu K\a'
_diffrn_radiation_wavelength 1.54184
_diffrn_reflns_av_R_equivalents 0.0265
_diffrn_reflns_av_unetI/netI 0.0305
_diffrn_reflns_Laue_measured_fraction_full 0.987
_diffrn_reflns_Laue_measured_fraction_max 0.987
_diffrn_reflns_limit_h_max 12
_diffrn_reflns_limit_h_min -10
_diffrn_reflns_limit_k_max 19
_diffrn_reflns_limit_k_min -19
_diffrn_reflns_limit_l_max 22
_diffrn_reflns_limit_l_min -22
_diffrn_reflns_number 29545
_diffrn_reflns_point_group_measured_fraction_full 0.987
_diffrn_reflns_point_group_measured_fraction_max 0.987
_diffrn_reflns_theta_full 67.077
_diffrn_reflns_theta_max 67.077
_diffrn_reflns_theta_min 2.707
_diffrn_source 'micro-focus sealed X-ray tube'
_diffrn_source_type 'SuperNova (Cu) X-ray Source'
_exptl_absorpt_coefficient_mu 1.335
_exptl_absorpt_correction_T_max 1.000
_exptl_absorpt_correction_T_min 0.849
_exptl_absorpt_correction_type gaussian
_exptl_absorpt_process_details
;
CrysAlisPro 1.171.40.67a (Rigaku Oxford Diffraction, 2019)
Numerical absorption correction based on gaussian integration over
			a multifaceted crystal model
Empirical absorption correction using spherical harmonics,
 implemented in SCALE3 ABSPACK scaling algorithm.
;
_exptl_crystal_colour 'clear colourless'
_exptl_crystal_colour_lustre clear
_exptl_crystal_colour_primary colourless
_exptl_crystal_density_diffrn 1.276
_exptl_crystal_description block
_exptl_crystal_F_000 1238
_exptl_crystal_size_max 0.154
_exptl_crystal_size_mid 0.065
_exptl_crystal_size_min 0.033
_refine_diff_density_max 0.825
_refine_diff_density_min -0.843
_refine_diff_density_rms 0.055
_refine_ls_extinction_method none
_refine_ls_goodness_of_fit_ref 1.032
_refine_ls_hydrogen_treatment constr
_refine_ls_matrix_type full
_refine_ls_number_parameters 774
_refine_ls_number_reflns 10904
_refine_ls_number_restraints 21
_refine_ls_restrained_S_all 1.031
_refine_ls_R_factor_all 0.0601
_refine_ls_R_factor_gt 0.0497
_refine_ls_shift/su_max 0.001
_refine_ls_shift/su_mean 0.000
_refine_ls_structure_factor_coef Fsqd
_refine_ls_weighting_details 'w=1/[\s^2^(Fo^2^)+(0.0670P)^2^+2.7094P] where P=(Fo^2^+2Fc^2^)/3'
_refine_ls_weighting_scheme calc
_refine_ls_wR_factor_gt 0.1284
_refine_ls_wR_factor_ref 0.1372
_reflns_Friedel_coverage 0.000
_reflns_number_gt 9103
_reflns_number_total 10904
_reflns_threshold_expression 'I > 2\s(I)'
_cod_data_source_file d1dt03710b2.cif
_cod_data_source_block 27_04-cf3
_cod_depositor_comments 'Adding full bibliography for 7708897--7708904.cif.'
_cod_original_cell_volume 3093.24(18)
_cod_database_code 7708898
_shelx_shelxl_version_number 2018/3
_chemical_oxdiff_formula C78H60N2F3Cu
_shelx_space_group_comment
;
The symmetry employed for this shelxl refinement is uniquely defined
by the following loop, which should always be used as a source of
symmetry information in preference to the above space-group names.
They are only intended as comments.
;
_shelx_estimated_absorpt_t_max 0.957
_shelx_estimated_absorpt_t_min 0.821
_reflns_odcompleteness_completeness 98.71
_reflns_odcompleteness_iscentric 1
_reflns_odcompleteness_theta 66.97
_olex2_refinement_description
;
1. Fixed Uiso
 At 1.2 times of:
  All C(H) groups, All C(H,H) groups
 At 1.5 times of:
  All C(H,H,H) groups
2. Restrained distances
 Cl1-C79 = Cl2-C79
 1.746 with sigma of 0.005
 Cl1-Cl2
 2.9 with sigma of 0.01
3. Uiso/Uaniso restraints and constraints
Uanis(Cl1) \\sim Ueq, Uanis(C79) \\sim Ueq, Uanis(Cl2) \\sim Ueq: with sigma of
0.1 and sigma for terminal atoms of 0.2
Uanis(Cl1) = Uanis(C79) = Uanis(Cl2)
4. Others
 Fixed Sof: Cl1(0.5) Cl2(0.5) C79(0.5) H79A(0.5) H79B(0.5)
5.a Ternary CH refined with riding coordinates:
 C10(H10), C24(H24), C43(H43), C57(H57)
5.b Secondary CH2 refined with riding coordinates:
 C79(H79A,H79B)
5.c Aromatic/amide H refined with riding coordinates:
 C2(H2), C3(H3), C6(H6), C8(H8), C12(H12), C13(H13), C14(H14), C15(H15),
 C16(H16), C18(H18), C19(H19), C20(H20), C21(H21), C22(H22), C26(H26), C27(H27),
  C28(H28), C29(H29), C30(H30), C32(H32), C33(H33), C34(H34), C35(H35),
 C36(H36), C39(H39), C41(H41), C45(H45), C46(H46), C47(H47), C48(H48), C49(H49),
  C51(H51), C52(H52), C53(H53), C54(H54), C55(H55), C59(H59), C60(H60),
 C61(H61), C62(H62), C63(H63), C65(H65), C66(H66), C67(H67), C68(H68), C69(H69),
  C73(H73), C74(H74), C76(H76), C77(H77)
5.d Idealised Me refined as rotating group:
 C23(H23A,H23B,H23C), C56(H56A,H56B,H56C)
;
_olex2_exptl_crystal_mounting_method 'Mounted on a LithoLoop'
_olex2_submission_special_instructions 'No special instructions were received'
_oxdiff_exptl_absorpt_empirical_details
;
Empirical correction (ABSPACK) includes:
- Absorption correction using spherical harmonics
- Frame scaling
;
_oxdiff_exptl_absorpt_empirical_full_max 1.199
_oxdiff_exptl_absorpt_empirical_full_min 0.843

loop_
_space_group_symop_operation_xyz
'x, y, z'
'-x, -y, -z'

loop_
_atom_site_label
_atom_site_type_symbol
_atom_site_fract_x
_atom_site_fract_y
_atom_site_fract_z
_atom_site_U_iso_or_equiv
_atom_site_adp_type
_atom_site_occupancy
_atom_site_site_symmetry_order
_atom_site_calc_flag
_atom_site_refinement_flags_posn
_atom_site_refinement_flags_adp
_atom_site_refinement_flags_occupancy
_atom_site_disorder_assembly
_atom_site_disorder_group
Cu1 Cu 0.57421(3) 0.70441(2) 0.73886(2) 0.02804(11) Uani 1 1 d . . . . .
F1 F -0.0655(2) 0.31425(13) 0.92544(14) 0.0884(8) Uani 1 1 d . . . . .
F2 F 0.0845(2) 0.22543(12) 0.92471(11) 0.0718(6) Uani 1 1 d . . . . .
F3 F 0.01246(17) 0.24496(10) 0.82814(10) 0.0502(4) Uani 1 1 d . . . . .
N1 N 0.71619(17) 0.84956(11) 0.65602(10) 0.0199(4) Uani 1 1 d . . . . .
N2 N 0.81985(18) 0.78730(11) 0.72481(10) 0.0212(4) Uani 1 1 d . . . . .
C1 C 0.7051(2) 0.78529(13) 0.70591(12) 0.0213(4) Uani 1 1 d . . . . .
C2 C 0.8346(2) 0.88979(13) 0.64424(12) 0.0238(5) Uani 1 1 d . . . . .
H2 H 0.864198 0.935995 0.611712 0.029 Uiso 1 1 calc R U . . .
C3 C 0.8998(2) 0.85083(14) 0.68775(13) 0.0257(5) Uani 1 1 d . . . . .
H3 H 0.984082 0.864267 0.692176 0.031 Uiso 1 1 calc R U . . .
C4 C 0.6180(2) 0.86837(13) 0.61795(12) 0.0208(4) Uani 1 1 d . . . . .
C5 C 0.5116(2) 0.91612(13) 0.65400(12) 0.0220(4) Uani 1 1 d . . . . .
C6 C 0.4162(2) 0.93153(13) 0.61654(12) 0.0243(5) Uani 1 1 d . . . . .
H6 H 0.343544 0.964452 0.639699 0.029 Uiso 1 1 calc R U . . .
C7 C 0.4246(2) 0.90011(13) 0.54638(12) 0.0239(5) Uani 1 1 d . . . . .
C8 C 0.5323(2) 0.85267(13) 0.51252(12) 0.0237(5) Uani 1 1 d . . . . .
H8 H 0.538565 0.830879 0.464584 0.028 Uiso 1 1 calc R U . . .
C9 C 0.6312(2) 0.83629(12) 0.54701(12) 0.0214(4) Uani 1 1 d . . . . .
C10 C 0.4983(2) 0.94921(13) 0.73183(12) 0.0234(5) Uani 1 1 d . . . . .
H10 H 0.586511 0.944443 0.740844 0.028 Uiso 1 1 calc R U . . .
C11 C 0.4048(2) 0.89944(14) 0.79512(13) 0.0268(5) Uani 1 1 d . . . . .
C12 C 0.3354(2) 0.83167(15) 0.78278(14) 0.0326(5) Uani 1 1 d . . . . .
H12 H 0.342301 0.815697 0.732863 0.039 Uiso 1 1 calc R U . . .
C13 C 0.2557(3) 0.78700(17) 0.84339(16) 0.0413(6) Uani 1 1 d . . . . .
H13 H 0.209096 0.740500 0.834457 0.050 Uiso 1 1 calc R U . . .
C14 C 0.2439(3) 0.80973(18) 0.91590(16) 0.0464(7) Uani 1 1 d . . . . .
H14 H 0.188920 0.779303 0.956899 0.056 Uiso 1 1 calc R U . . .
C15 C 0.3125(3) 0.87712(19) 0.92900(15) 0.0450(7) Uani 1 1 d . . . . .
H15 H 0.304882 0.892864 0.979071 0.054 Uiso 1 1 calc R U . . .
C16 C 0.3924(3) 0.92164(17) 0.86905(13) 0.0346(6) Uani 1 1 d . . . . .
H16 H 0.439175 0.967808 0.878432 0.041 Uiso 1 1 calc R U . . .
C17 C 0.4665(2) 1.04028(14) 0.73341(12) 0.0245(5) Uani 1 1 d . . . . .
C18 C 0.3400(2) 1.06948(15) 0.75681(13) 0.0306(5) Uani 1 1 d . . . . .
H18 H 0.269231 1.032042 0.773927 0.037 Uiso 1 1 calc R U . . .
C19 C 0.3159(3) 1.15311(16) 0.75544(15) 0.0387(6) Uani 1 1 d . . . . .
H19 H 0.228667 1.172277 0.771056 0.046 Uiso 1 1 calc R U . . .
C20 C 0.4168(3) 1.20826(16) 0.73178(15) 0.0422(7) Uani 1 1 d . . . . .
H20 H 0.399636 1.265377 0.731854 0.051 Uiso 1 1 calc R U . . .
C21 C 0.5431(3) 1.18035(16) 0.70792(14) 0.0421(7) Uani 1 1 d . . . . .
H21 H 0.613230 1.218252 0.690884 0.051 Uiso 1 1 calc R U . . .
C22 C 0.5681(3) 1.09647(15) 0.70873(13) 0.0336(6) Uani 1 1 d . . . . .
H22 H 0.655411 1.077599 0.692260 0.040 Uiso 1 1 calc R U . . .
C23 C 0.3187(2) 0.91535(16) 0.50796(14) 0.0312(5) Uani 1 1 d . . . . .
H23A H 0.356989 0.939717 0.457744 0.047 Uiso 1 1 calc R U . . .
H23B H 0.254257 0.952907 0.537615 0.047 Uiso 1 1 calc R U . . .
H23C H 0.276004 0.863350 0.503501 0.047 Uiso 1 1 calc R U . . .
C24 C 0.7497(2) 0.78460(13) 0.51048(12) 0.0230(5) Uani 1 1 d . . . . .
H24 H 0.791686 0.770088 0.551272 0.028 Uiso 1 1 calc R U . . .
C25 C 0.7108(2) 0.70308(13) 0.48341(13) 0.0251(5) Uani 1 1 d . . . . .
C26 C 0.6922(2) 0.63500(15) 0.53212(15) 0.0317(5) Uani 1 1 d . . . . .
H26 H 0.702623 0.640343 0.581161 0.038 Uiso 1 1 calc R U . . .
C27 C 0.6586(3) 0.55944(15) 0.51021(17) 0.0398(6) Uani 1 1 d . . . . .
H27 H 0.647506 0.513299 0.543837 0.048 Uiso 1 1 calc R U . . .
C28 C 0.6413(3) 0.55140(16) 0.43955(18) 0.0417(7) Uani 1 1 d . . . . .
H28 H 0.618022 0.499790 0.424381 0.050 Uiso 1 1 calc R U . . .
C29 C 0.6581(3) 0.61872(16) 0.39091(16) 0.0394(6) Uani 1 1 d . . . . .
H29 H 0.644988 0.613428 0.342467 0.047 Uiso 1 1 calc R U . . .
C30 C 0.6941(2) 0.69422(14) 0.41233(14) 0.0311(5) Uani 1 1 d . . . . .
H30 H 0.707169 0.739894 0.378089 0.037 Uiso 1 1 calc R U . . .
C31 C 0.8532(2) 0.83114(13) 0.44989(12) 0.0234(5) Uani 1 1 d . . . . .
C32 C 0.9835(2) 0.81822(15) 0.44699(13) 0.0297(5) Uani 1 1 d . . . . .
H32 H 1.004877 0.783530 0.483924 0.036 Uiso 1 1 calc R U . . .
C33 C 1.0829(2) 0.85525(16) 0.39088(14) 0.0343(6) Uani 1 1 d . . . . .
H33 H 1.171494 0.845501 0.389553 0.041 Uiso 1 1 calc R U . . .
C34 C 1.0532(2) 0.90630(15) 0.33694(14) 0.0321(5) Uani 1 1 d . . . . .
H34 H 1.120970 0.931186 0.298176 0.038 Uiso 1 1 calc R U . . .
C35 C 0.9240(3) 0.92072(15) 0.34000(14) 0.0328(5) Uani 1 1 d . . . . .
H35 H 0.902808 0.955986 0.303378 0.039 Uiso 1 1 calc R U . . .
C36 C 0.8250(2) 0.88387(14) 0.39638(13) 0.0285(5) Uani 1 1 d . . . . .
H36 H 0.736503 0.894940 0.398345 0.034 Uiso 1 1 calc R U . . .
C37 C 0.8500(2) 0.73103(14) 0.77914(13) 0.0253(5) Uani 1 1 d . . . . .
C38 C 0.8139(2) 0.75239(14) 0.85463(13) 0.0284(5) Uani 1 1 d . . . . .
C39 C 0.8511(3) 0.70044(16) 0.90566(14) 0.0392(6) Uani 1 1 d . . . . .
H39 H 0.830246 0.714779 0.956977 0.047 Uiso 1 1 calc R U . . .
C40 C 0.9180(4) 0.62809(18) 0.88399(16) 0.0506(8) Uani 1 1 d . . . . .
C41 C 0.9424(3) 0.60682(17) 0.80945(16) 0.0454(7) Uani 1 1 d . . . . .
H41 H 0.982760 0.555709 0.794763 0.055 Uiso 1 1 calc R U . . .
C42 C 0.9106(3) 0.65690(15) 0.75536(14) 0.0314(5) Uani 1 1 d . . . . .
C43 C 0.7345(2) 0.82924(14) 0.88045(13) 0.0277(5) Uani 1 1 d . . . . .
H43 H 0.683466 0.840778 0.843297 0.033 Uiso 1 1 calc R U . . .
C44 C 0.6344(2) 0.81321(14) 0.95661(13) 0.0282(5) Uani 1 1 d . . . . .
C45 C 0.5412(3) 0.75169(17) 0.96215(15) 0.0399(6) Uani 1 1 d . . . . .
H45 H 0.541609 0.721085 0.919151 0.048 Uiso 1 1 calc R U . . .
C46 C 0.4484(3) 0.73466(18) 1.02921(17) 0.0458(7) Uani 1 1 d . . . . .
H46 H 0.385852 0.692394 1.032080 0.055 Uiso 1 1 calc R U . . .
C47 C 0.4460(3) 0.77884(18) 1.09217(15) 0.0429(7) Uani 1 1 d . . . . .
H47 H 0.382426 0.766942 1.138383 0.051 Uiso 1 1 calc R U . . .
C48 C 0.5361(3) 0.83992(17) 1.08743(14) 0.0396(6) Uani 1 1 d . . . . .
H48 H 0.534099 0.870851 1.130469 0.048 Uiso 1 1 calc R U . . .
C49 C 0.6309(3) 0.85719(15) 1.02003(13) 0.0327(5) Uani 1 1 d . . . . .
H49 H 0.693365 0.899359 1.017649 0.039 Uiso 1 1 calc R U . . .
C50 C 0.8196(2) 0.90425(14) 0.87877(12) 0.0287(5) Uani 1 1 d . . . . .
C51 C 0.7731(3) 0.98148(15) 0.86579(14) 0.0350(6) Uani 1 1 d . . . . .
H51 H 0.690222 0.986322 0.856136 0.042 Uiso 1 1 calc R U . . .
C52 C 0.8464(3) 1.05149(16) 0.86679(15) 0.0408(7) Uani 1 1 d . . . . .
H52 H 0.813386 1.103741 0.857739 0.049 Uiso 1 1 calc R U . . .
C53 C 0.9660(3) 1.04561(18) 0.88077(17) 0.0475(7) Uani 1 1 d . . . . .
H53 H 1.015996 1.093559 0.881547 0.057 Uiso 1 1 calc R U . . .
C54 C 1.0136(3) 0.96914(19) 0.8938(2) 0.0531(8) Uani 1 1 d . . . . .
H54 H 1.096516 0.964684 0.903414 0.064 Uiso 1 1 calc R U . . .
C55 C 0.9409(3) 0.89929(17) 0.89272(17) 0.0418(6) Uani 1 1 d . . . . .
H55 H 0.974556 0.847207 0.901681 0.050 Uiso 1 1 calc R U . . .
C56 C 0.9602(5) 0.5730(2) 0.9401(2) 0.0871(16) Uani 1 1 d . . . . .
H56A H 0.959511 0.515931 0.925212 0.131 Uiso 1 1 calc R U . . .
H56B H 0.899763 0.579135 0.990100 0.131 Uiso 1 1 calc R U . . .
H56C H 1.048504 0.588364 0.941218 0.131 Uiso 1 1 calc R U . . .
C57 C 0.9395(3) 0.62983(15) 0.67409(13) 0.0313(5) Uani 1 1 d . . . . .
H57 H 0.878116 0.660291 0.650871 0.038 Uiso 1 1 calc R U . . .
C58 C 1.0771(3) 0.65101(14) 0.62667(14) 0.0315(5) Uani 1 1 d . . . . .
C59 C 1.1790(3) 0.66976(15) 0.65706(15) 0.0375(6) Uani 1 1 d . . . . .
H59 H 1.162319 0.673409 0.710010 0.045 Uiso 1 1 calc R U . . .
C60 C 1.3048(3) 0.68326(16) 0.61147(18) 0.0434(7) Uani 1 1 d . . . . .
H60 H 1.373313 0.695668 0.633336 0.052 Uiso 1 1 calc R U . . .
C61 C 1.3305(3) 0.67866(15) 0.53430(17) 0.0408(6) Uani 1 1 d . . . . .
H61 H 1.416475 0.687656 0.502945 0.049 Uiso 1 1 calc R U . . .
C62 C 1.2294(3) 0.66077(16) 0.50297(16) 0.0404(6) Uani 1 1 d . . . . .
H62 H 1.246176 0.657843 0.449959 0.048 Uiso 1 1 calc R U . . .
C63 C 1.1044(3) 0.64720(16) 0.54866(15) 0.0368(6) Uani 1 1 d . . . . .
H63 H 1.036038 0.635104 0.526594 0.044 Uiso 1 1 calc R U . . .
C64 C 0.9070(3) 0.53806(15) 0.67281(14) 0.0325(5) Uani 1 1 d . . . . .
C65 C 1.0004(3) 0.47953(16) 0.64593(16) 0.0374(6) Uani 1 1 d . . . . .
H65 H 1.088768 0.495768 0.624800 0.045 Uiso 1 1 calc R U . . .
C66 C 0.9665(3) 0.39692(17) 0.64945(18) 0.0447(7) Uani 1 1 d . . . . .
H66 H 1.031842 0.357342 0.630537 0.054 Uiso 1 1 calc R U . . .
C67 C 0.8393(3) 0.37210(18) 0.68003(18) 0.0478(7) Uani 1 1 d . . . . .
H67 H 0.816851 0.315562 0.683730 0.057 Uiso 1 1 calc R U . . .
C68 C 0.7443(3) 0.4307(2) 0.7054(2) 0.0543(8) Uani 1 1 d . . . . .
H68 H 0.655695 0.414430 0.725231 0.065 Uiso 1 1 calc R U . . .
C69 C 0.7780(3) 0.51260(18) 0.70200(18) 0.0456(7) Uani 1 1 d . . . . .
H69 H 0.712168 0.552172 0.719845 0.055 Uiso 1 1 calc R U . . .
C70 C 0.4647(3) 0.61244(15) 0.76669(15) 0.0386(6) Uani 1 1 d . . . . .
C71 C 0.4052(3) 0.55030(16) 0.78436(15) 0.0382(6) Uani 1 1 d . . . . .
C72 C 0.3213(3) 0.47911(15) 0.80619(14) 0.0347(6) Uani 1 1 d . . . . .
C73 C 0.2107(3) 0.47123(17) 0.78082(18) 0.0444(7) Uani 1 1 d . . . . .
H73 H 0.193939 0.511292 0.746429 0.053 Uiso 1 1 calc R U . . .
C74 C 0.1245(3) 0.40659(16) 0.80440(17) 0.0416(6) Uani 1 1 d . . . . .
H74 H 0.049057 0.402692 0.786662 0.050 Uiso 1 1 calc R U . . .
C75 C 0.1482(3) 0.34805(16) 0.85350(14) 0.0376(6) Uani 1 1 d . . . . .
C76 C 0.2619(3) 0.35199(18) 0.87657(15) 0.0459(7) Uani 1 1 d . . . . .
H76 H 0.280756 0.309961 0.908522 0.055 Uiso 1 1 calc R U . . .
C77 C 0.3472(3) 0.41710(18) 0.85297(16) 0.0452(7) Uani 1 1 d . . . . .
H77 H 0.424594 0.419525 0.868950 0.054 Uiso 1 1 calc R U . . .
C78 C 0.0471(3) 0.28321(17) 0.88287(16) 0.0477(7) Uani 1 1 d . . . . .
Cl1 Cl 0.4587(4) 0.49382(19) 1.01610(17) 0.1246(8) Uani 0.5 1 d D U P A -1
Cl2 Cl 0.7029(4) 0.46441(17) 0.90364(17) 0.1246(8) Uani 0.5 1 d D U P A -1
C79 C 0.5846(8) 0.5357(4) 0.9426(5) 0.1246(8) Uani 0.5 1 d D U P A -1
H79A H 0.546988 0.558311 0.902958 0.150 Uiso 0.5 1 calc R U P A -1
H79B H 0.625945 0.581450 0.961840 0.150 Uiso 0.5 1 calc R U P A -1

loop_
_atom_site_aniso_label
_atom_site_aniso_U_11
_atom_site_aniso_U_22
_atom_site_aniso_U_33
_atom_site_aniso_U_23
_atom_site_aniso_U_13
_atom_site_aniso_U_12
Cu1 0.0286(2) 0.02349(18) 0.02979(19) 0.00963(13) -0.00521(14) -0.00490(14)
F1 0.0788(15) 0.0592(12) 0.0899(16) -0.0127(11) 0.0416(13) -0.0303(11)
F2 0.1147(17) 0.0515(11) 0.0567(11) 0.0277(9) -0.0390(12) -0.0448(11)
F3 0.0584(11) 0.0365(8) 0.0583(10) 0.0053(7) -0.0208(9) -0.0151(8)
N1 0.0196(9) 0.0196(9) 0.0193(9) 0.0051(7) -0.0039(7) 0.0003(7)
N2 0.0247(10) 0.0201(9) 0.0197(9) 0.0020(7) -0.0078(7) 0.0024(7)
C1 0.0257(11) 0.0194(10) 0.0185(10) 0.0030(8) -0.0061(9) 0.0013(9)
C2 0.0245(11) 0.0213(10) 0.0243(11) 0.0047(8) -0.0048(9) -0.0032(9)
C3 0.0251(12) 0.0241(11) 0.0279(12) 0.0002(9) -0.0072(9) -0.0029(9)
C4 0.0231(11) 0.0191(10) 0.0197(10) 0.0070(8) -0.0058(9) -0.0020(9)
C5 0.0236(11) 0.0201(10) 0.0207(10) 0.0052(8) -0.0040(9) -0.0005(9)
C6 0.0253(11) 0.0224(11) 0.0244(11) 0.0025(8) -0.0055(9) 0.0027(9)
C7 0.0269(12) 0.0224(11) 0.0236(11) 0.0038(8) -0.0092(9) -0.0002(9)
C8 0.0290(12) 0.0218(11) 0.0203(10) 0.0030(8) -0.0072(9) 0.0002(9)
C9 0.0233(11) 0.0177(10) 0.0215(10) 0.0051(8) -0.0040(9) -0.0011(9)
C10 0.0231(11) 0.0271(11) 0.0195(10) 0.0020(9) -0.0050(9) 0.0027(9)
C11 0.0271(12) 0.0276(12) 0.0226(11) 0.0059(9) -0.0021(9) 0.0053(10)
C12 0.0344(13) 0.0292(12) 0.0298(13) 0.0048(10) -0.0020(10) 0.0020(10)
C13 0.0393(15) 0.0355(14) 0.0410(15) 0.0108(11) 0.0014(12) -0.0018(12)
C14 0.0435(16) 0.0489(17) 0.0349(15) 0.0202(12) 0.0075(12) 0.0028(13)
C15 0.0487(17) 0.0557(18) 0.0240(13) 0.0086(12) 0.0003(12) 0.0070(14)
C16 0.0358(14) 0.0419(14) 0.0238(12) 0.0041(10) -0.0050(10) 0.0026(11)
C17 0.0319(12) 0.0260(11) 0.0158(10) 0.0002(8) -0.0069(9) 0.0014(10)
C18 0.0319(13) 0.0308(12) 0.0299(12) -0.0012(10) -0.0100(10) 0.0024(10)
C19 0.0488(16) 0.0327(13) 0.0392(14) -0.0057(11) -0.0194(13) 0.0115(12)
C20 0.073(2) 0.0259(13) 0.0315(13) 0.0001(10) -0.0209(14) 0.0041(13)
C21 0.0624(19) 0.0319(13) 0.0281(13) 0.0031(10) -0.0059(13) -0.0143(13)
C22 0.0359(14) 0.0346(13) 0.0255(12) -0.0008(10) -0.0002(10) -0.0064(11)
C23 0.0309(13) 0.0355(13) 0.0310(12) -0.0025(10) -0.0148(10) 0.0076(10)
C24 0.0261(11) 0.0218(11) 0.0209(11) 0.0026(8) -0.0062(9) 0.0032(9)
C25 0.0229(11) 0.0206(11) 0.0293(12) 0.0003(9) -0.0033(9) 0.0031(9)
C26 0.0291(13) 0.0269(12) 0.0375(13) 0.0058(10) -0.0071(11) 0.0011(10)
C27 0.0390(15) 0.0228(12) 0.0549(17) 0.0083(11) -0.0093(13) -0.0006(11)
C28 0.0388(15) 0.0225(12) 0.0626(19) -0.0079(12) -0.0113(13) 0.0020(11)
C29 0.0455(16) 0.0309(13) 0.0435(15) -0.0096(11) -0.0143(13) 0.0032(12)
C30 0.0370(14) 0.0233(11) 0.0324(13) -0.0003(9) -0.0083(11) 0.0032(10)
C31 0.0268(12) 0.0205(10) 0.0225(11) -0.0020(8) -0.0059(9) 0.0005(9)
C32 0.0300(13) 0.0309(12) 0.0287(12) 0.0052(10) -0.0095(10) -0.0008(10)
C33 0.0265(13) 0.0415(14) 0.0351(13) 0.0042(11) -0.0092(11) -0.0071(11)
C34 0.0325(13) 0.0339(13) 0.0281(12) 0.0045(10) -0.0056(10) -0.0120(11)
C35 0.0397(14) 0.0309(13) 0.0274(12) 0.0086(10) -0.0096(11) -0.0022(11)
C36 0.0272(12) 0.0295(12) 0.0273(12) 0.0044(9) -0.0056(10) 0.0016(10)
C37 0.0302(12) 0.0229(11) 0.0260(11) 0.0024(9) -0.0137(10) 0.0046(9)
C38 0.0382(14) 0.0219(11) 0.0274(12) 0.0000(9) -0.0133(10) 0.0039(10)
C39 0.0621(18) 0.0349(14) 0.0254(12) -0.0025(10) -0.0202(12) 0.0148(13)
C40 0.089(2) 0.0369(15) 0.0359(15) -0.0043(12) -0.0340(16) 0.0282(16)
C41 0.075(2) 0.0310(14) 0.0385(15) -0.0061(11) -0.0291(15) 0.0251(14)
C42 0.0418(14) 0.0283(12) 0.0280(12) -0.0022(10) -0.0162(11) 0.0093(11)
C43 0.0369(13) 0.0249(11) 0.0231(11) 0.0008(9) -0.0115(10) 0.0059(10)
C44 0.0366(13) 0.0242(11) 0.0250(12) 0.0033(9) -0.0109(10) 0.0042(10)
C45 0.0486(16) 0.0380(14) 0.0338(14) 0.0010(11) -0.0127(12) -0.0077(12)
C46 0.0474(17) 0.0434(16) 0.0460(16) 0.0100(13) -0.0127(14) -0.0150(13)
C47 0.0448(16) 0.0496(16) 0.0300(13) 0.0129(12) -0.0043(12) -0.0028(13)
C48 0.0534(17) 0.0402(14) 0.0244(12) 0.0039(10) -0.0096(12) -0.0007(13)
C49 0.0434(15) 0.0282(12) 0.0270(12) 0.0028(9) -0.0107(11) -0.0017(11)
C50 0.0364(13) 0.0266(12) 0.0196(11) 0.0021(9) -0.0018(10) 0.0032(10)
C51 0.0454(15) 0.0293(13) 0.0286(12) 0.0037(10) -0.0077(11) 0.0061(11)
C52 0.0588(18) 0.0253(12) 0.0315(13) 0.0051(10) -0.0015(12) 0.0031(12)
C53 0.0499(18) 0.0346(15) 0.0506(17) 0.0050(12) -0.0019(14) -0.0124(13)
C54 0.0409(17) 0.0433(17) 0.073(2) 0.0069(15) -0.0133(15) -0.0070(13)
C55 0.0380(15) 0.0322(14) 0.0535(17) 0.0074(12) -0.0103(13) 0.0016(12)
C56 0.173(5) 0.059(2) 0.0469(19) -0.0129(16) -0.059(3) 0.068(3)
C57 0.0420(14) 0.0280(12) 0.0283(12) -0.0032(10) -0.0171(11) 0.0126(11)
C58 0.0432(15) 0.0212(11) 0.0336(13) -0.0020(9) -0.0161(11) 0.0100(10)
C59 0.0525(17) 0.0265(12) 0.0383(14) -0.0023(10) -0.0204(13) 0.0038(12)
C60 0.0485(17) 0.0281(13) 0.0595(18) -0.0018(12) -0.0250(15) 0.0001(12)
C61 0.0434(16) 0.0250(12) 0.0522(17) -0.0008(11) -0.0103(13) 0.0012(11)
C62 0.0497(17) 0.0322(13) 0.0376(14) -0.0009(11) -0.0092(13) 0.0074(12)
C63 0.0471(16) 0.0337(13) 0.0330(13) -0.0009(10) -0.0168(12) 0.0088(12)
C64 0.0412(15) 0.0304(13) 0.0298(12) -0.0049(10) -0.0160(11) 0.0089(11)
C65 0.0383(15) 0.0340(14) 0.0447(15) -0.0098(11) -0.0186(12) 0.0091(11)
C66 0.0461(17) 0.0321(14) 0.0631(19) -0.0149(13) -0.0257(15) 0.0109(12)
C67 0.0544(19) 0.0355(15) 0.0591(19) -0.0128(13) -0.0238(15) 0.0014(13)
C68 0.0467(18) 0.0475(18) 0.066(2) -0.0133(15) -0.0101(16) -0.0022(14)
C69 0.0421(16) 0.0391(15) 0.0547(18) -0.0104(13) -0.0108(14) 0.0116(13)
C70 0.0396(15) 0.0241(12) 0.0426(15) 0.0097(11) 0.0039(12) 0.0000(11)
C71 0.0374(15) 0.0329(14) 0.0389(14) 0.0043(11) -0.0018(12) 0.0016(12)
C72 0.0378(14) 0.0270(12) 0.0331(13) 0.0011(10) 0.0003(11) -0.0028(11)
C73 0.0361(15) 0.0337(14) 0.0589(18) 0.0132(13) -0.0066(13) -0.0008(12)
C74 0.0385(15) 0.0305(13) 0.0499(16) 0.0052(12) -0.0031(13) -0.0053(12)
C75 0.0463(16) 0.0305(13) 0.0287(13) -0.0058(10) 0.0024(11) -0.0061(12)
C76 0.066(2) 0.0391(15) 0.0324(14) 0.0144(11) -0.0155(14) -0.0141(14)
C77 0.0571(18) 0.0424(16) 0.0373(15) 0.0083(12) -0.0157(13) -0.0163(14)
C78 0.065(2) 0.0321(14) 0.0388(15) 0.0003(12) -0.0009(14) -0.0126(14)
Cl1 0.187(3) 0.0812(11) 0.1055(16) 0.0102(10) -0.0414(15) -0.0563(13)
Cl2 0.187(3) 0.0812(11) 0.1055(16) 0.0102(10) -0.0414(15) -0.0563(13)
C79 0.187(3) 0.0812(11) 0.1055(16) 0.0102(10) -0.0414(15) -0.0563(13)

loop_
_atom_type_symbol
_atom_type_description
_atom_type_scat_dispersion_real
_atom_type_scat_dispersion_imag
_atom_type_scat_source
C C 0.0181 0.0091 'International Tables Vol C Tables 4.2.6.8 and 6.1.1.4'
H H 0.0000 0.0000 'International Tables Vol C Tables 4.2.6.8 and 6.1.1.4'
Cl Cl 0.3639 0.7018 'International Tables Vol C Tables 4.2.6.8 and 6.1.1.4'
Cu Cu -1.9646 0.5888 'International Tables Vol C Tables 4.2.6.8 and 6.1.1.4'
F F 0.0727 0.0534 'International Tables Vol C Tables 4.2.6.8 and 6.1.1.4'
N N 0.0311 0.0180 'International Tables Vol C Tables 4.2.6.8 and 6.1.1.4'

loop_
_exptl_crystal_face_index_h
_exptl_crystal_face_index_k
_exptl_crystal_face_index_l
_exptl_crystal_face_perp_dist
-1 -8 7 0.0165
1 8 -7 0.0165
-7 1 -3 0.0643
7 -1 3 0.0643
-1 7 8 0.0327
1 -7 -8 0.0327

loop_
_geom_angle_atom_site_label_1
_geom_angle_atom_site_label_2
_geom_angle_atom_site_label_3
_geom_angle
_geom_angle_site_symmetry_1
_geom_angle_site_symmetry_3
_geom_angle_publ_flag
C70 Cu1 C1 171.24(11) . . ?
C1 N1 C2 111.61(18) . . ?
C1 N1 C4 122.70(18) . . ?
C2 N1 C4 125.59(17) . . ?
C1 N2 C3 111.80(18) . . ?
C1 N2 C37 123.02(18) . . ?
C3 N2 C37 125.14(19) . . ?
N1 C1 Cu1 131.26(16) . . ?
N2 C1 Cu1 125.20(15) . . ?
N2 C1 N1 103.38(18) . . ?
N1 C2 H2 126.6 . . ?
C3 C2 N1 106.74(19) . . ?
C3 C2 H2 126.6 . . ?
N2 C3 H3 126.8 . . ?
C2 C3 N2 106.47(19) . . ?
C2 C3 H3 126.8 . . ?
C5 C4 N1 118.86(19) . . ?
C5 C4 C9 122.5(2) . . ?
C9 C4 N1 118.61(19) . . ?
C4 C5 C10 121.52(19) . . ?
C6 C5 C4 117.6(2) . . ?
C6 C5 C10 120.9(2) . . ?
C5 C6 H6 119.1 . . ?
C7 C6 C5 121.9(2) . . ?
C7 C6 H6 119.1 . . ?
C6 C7 C8 118.6(2) . . ?
C6 C7 C23 121.1(2) . . ?
C8 C7 C23 120.3(2) . . ?
C7 C8 H8 119.1 . . ?
C7 C8 C9 121.8(2) . . ?
C9 C8 H8 119.1 . . ?
C4 C9 C24 120.10(19) . . ?
C8 C9 C4 117.6(2) . . ?
C8 C9 C24 122.3(2) . . ?
C5 C10 H10 106.3 . . ?
C5 C10 C11 113.71(19) . . ?
C5 C10 C17 110.67(17) . . ?
C11 C10 H10 106.3 . . ?
C17 C10 H10 106.3 . . ?
C17 C10 C11 112.91(18) . . ?
C12 C11 C10 123.3(2) . . ?
C12 C11 C16 118.6(2) . . ?
C16 C11 C10 118.1(2) . . ?
C11 C12 H12 119.9 . . ?
C11 C12 C13 120.3(2) . . ?
C13 C12 H12 119.9 . . ?
C12 C13 H13 119.7 . . ?
C14 C13 C12 120.5(3) . . ?
C14 C13 H13 119.7 . . ?
C13 C14 H14 120.1 . . ?
C13 C14 C15 119.8(2) . . ?
C15 C14 H14 120.1 . . ?
C14 C15 H15 120.0 . . ?
C14 C15 C16 120.0(3) . . ?
C16 C15 H15 120.0 . . ?
C11 C16 H16 119.6 . . ?
C15 C16 C11 120.8(3) . . ?
C15 C16 H16 119.6 . . ?
C18 C17 C10 122.8(2) . . ?
C18 C17 C22 118.5(2) . . ?
C22 C17 C10 118.8(2) . . ?
C17 C18 H18 119.7 . . ?
C17 C18 C19 120.5(2) . . ?
C19 C18 H18 119.7 . . ?
C18 C19 H19 119.7 . . ?
C20 C19 C18 120.7(3) . . ?
C20 C19 H19 119.7 . . ?
C19 C20 H20 120.2 . . ?
C19 C20 C21 119.6(2) . . ?
C21 C20 H20 120.2 . . ?
C20 C21 H21 120.0 . . ?
C20 C21 C22 120.1(3) . . ?
C22 C21 H21 120.0 . . ?
C17 C22 C21 120.6(3) . . ?
C17 C22 H22 119.7 . . ?
C21 C22 H22 119.7 . . ?
C7 C23 H23A 109.5 . . ?
C7 C23 H23B 109.5 . . ?
C7 C23 H23C 109.5 . . ?
H23A C23 H23B 109.5 . . ?
H23A C23 H23C 109.5 . . ?
H23B C23 H23C 109.5 . . ?
C9 C24 H24 105.9 . . ?
C9 C24 C25 112.11(18) . . ?
C9 C24 C31 113.57(17) . . ?
C25 C24 H24 105.9 . . ?
C31 C24 H24 105.9 . . ?
C31 C24 C25 112.71(18) . . ?
C26 C25 C24 118.6(2) . . ?
C30 C25 C24 122.8(2) . . ?
C30 C25 C26 118.6(2) . . ?
C25 C26 H26 119.5 . . ?
C27 C26 C25 121.0(2) . . ?
C27 C26 H26 119.5 . . ?
C26 C27 H27 120.1 . . ?
C28 C27 C26 119.9(2) . . ?
C28 C27 H27 120.1 . . ?
C27 C28 H28 120.2 . . ?
C27 C28 C29 119.7(2) . . ?
C29 C28 H28 120.2 . . ?
C28 C29 H29 119.8 . . ?
C28 C29 C30 120.5(3) . . ?
C30 C29 H29 119.8 . . ?
C25 C30 C29 120.3(2) . . ?
C25 C30 H30 119.9 . . ?
C29 C30 H30 119.9 . . ?
C32 C31 C24 118.0(2) . . ?
C36 C31 C24 123.8(2) . . ?
C36 C31 C32 118.1(2) . . ?
C31 C32 H32 119.5 . . ?
C31 C32 C33 121.0(2) . . ?
C33 C32 H32 119.5 . . ?
C32 C33 H33 119.9 . . ?
C34 C33 C32 120.1(2) . . ?
C34 C33 H33 119.9 . . ?
C33 C34 H34 120.3 . . ?
C35 C34 C33 119.4(2) . . ?
C35 C34 H34 120.3 . . ?
C34 C35 H35 119.9 . . ?
C34 C35 C36 120.3(2) . . ?
C36 C35 H35 119.9 . . ?
C31 C36 C35 121.0(2) . . ?
C31 C36 H36 119.5 . . ?
C35 C36 H36 119.5 . . ?
C38 C37 N2 118.1(2) . . ?
C42 C37 N2 119.5(2) . . ?
C42 C37 C38 122.3(2) . . ?
C37 C38 C43 121.4(2) . . ?
C39 C38 C37 117.6(2) . . ?
C39 C38 C43 121.0(2) . . ?
C38 C39 H39 119.0 . . ?
C38 C39 C40 122.0(2) . . ?
C40 C39 H39 119.0 . . ?
C39 C40 C56 121.3(3) . . ?
C41 C40 C39 117.9(2) . . ?
C41 C40 C56 120.8(3) . . ?
C40 C41 H41 118.6 . . ?
C40 C41 C42 122.9(2) . . ?
C42 C41 H41 118.6 . . ?
C37 C42 C57 122.6(2) . . ?
C41 C42 C37 117.0(2) . . ?
C41 C42 C57 120.4(2) . . ?
C38 C43 H43 106.5 . . ?
C38 C43 C44 110.68(19) . . ?
C44 C43 H43 106.5 . . ?
C50 C43 C38 112.8(2) . . ?
C50 C43 H43 106.5 . . ?
C50 C43 C44 113.46(19) . . ?
C45 C44 C43 118.4(2) . . ?
C49 C44 C43 123.4(2) . . ?
C49 C44 C45 118.3(2) . . ?
C44 C45 H45 119.5 . . ?
C46 C45 C44 120.9(3) . . ?
C46 C45 H45 119.5 . . ?
C45 C46 H46 119.9 . . ?
C45 C46 C47 120.3(3) . . ?
C47 C46 H46 119.9 . . ?
C46 C47 H47 120.3 . . ?
C48 C47 C46 119.5(3) . . ?
C48 C47 H47 120.3 . . ?
C47 C48 H48 119.7 . . ?
C47 C48 C49 120.7(3) . . ?
C49 C48 H48 119.7 . . ?
C44 C49 C48 120.4(2) . . ?
C44 C49 H49 119.8 . . ?
C48 C49 H49 119.8 . . ?
C51 C50 C43 119.4(2) . . ?
C55 C50 C43 122.4(2) . . ?
C55 C50 C51 118.2(2) . . ?
C50 C51 H51 119.6 . . ?
C52 C51 C50 120.8(3) . . ?
C52 C51 H51 119.6 . . ?
C51 C52 H52 119.8 . . ?
C53 C52 C51 120.3(3) . . ?
C53 C52 H52 119.8 . . ?
C52 C53 H53 120.3 . . ?
C52 C53 C54 119.5(3) . . ?
C54 C53 H53 120.3 . . ?
C53 C54 H54 119.8 . . ?
C55 C54 C53 120.3(3) . . ?
C55 C54 H54 119.8 . . ?
C50 C55 H55 119.6 . . ?
C54 C55 C50 120.9(3) . . ?
C54 C55 H55 119.6 . . ?
C40 C56 H56A 109.5 . . ?
C40 C56 H56B 109.5 . . ?
C40 C56 H56C 109.5 . . ?
H56A C56 H56B 109.5 . . ?
H56A C56 H56C 109.5 . . ?
H56B C56 H56C 109.5 . . ?
C42 C57 H57 106.8 . . ?
C42 C57 C64 109.7(2) . . ?
C58 C57 C42 113.8(2) . . ?
C58 C57 H57 106.8 . . ?
C58 C57 C64 112.5(2) . . ?
C64 C57 H57 106.8 . . ?
C59 C58 C57 123.5(2) . . ?
C59 C58 C63 118.0(3) . . ?
C63 C58 C57 118.4(2) . . ?
C58 C59 H59 119.4 . . ?
C60 C59 C58 121.2(3) . . ?
C60 C59 H59 119.4 . . ?
C59 C60 H60 120.0 . . ?
C61 C60 C59 120.0(3) . . ?
C61 C60 H60 120.0 . . ?
C60 C61 H61 120.3 . . ?
C60 C61 C62 119.4(3) . . ?
C62 C61 H61 120.3 . . ?
C61 C62 H62 119.9 . . ?
C63 C62 C61 120.2(3) . . ?
C63 C62 H62 119.9 . . ?
C58 C63 H63 119.5 . . ?
C62 C63 C58 121.0(3) . . ?
C62 C63 H63 119.5 . . ?
C65 C64 C57 123.1(2) . . ?
C65 C64 C69 118.4(2) . . ?
C69 C64 C57 118.5(2) . . ?
C64 C65 H65 119.7 . . ?
C64 C65 C66 120.7(3) . . ?
C66 C65 H65 119.7 . . ?
C65 C66 H66 119.7 . . ?
C67 C66 C65 120.6(3) . . ?
C67 C66 H66 119.7 . . ?
C66 C67 H67 120.5 . . ?
C66 C67 C68 119.1(3) . . ?
C68 C67 H67 120.5 . . ?
C67 C68 H68 119.9 . . ?
C69 C68 C67 120.3(3) . . ?
C69 C68 H68 119.9 . . ?
C64 C69 H69 119.5 . . ?
C68 C69 C64 121.0(3) . . ?
C68 C69 H69 119.5 . . ?
C71 C70 Cu1 174.1(3) . . ?
C70 C71 C72 174.5(3) . . ?
C73 C72 C71 120.3(2) . . ?
C77 C72 C71 121.9(3) . . ?
C77 C72 C73 117.8(2) . . ?
C72 C73 H73 119.2 . . ?
C74 C73 C72 121.6(3) . . ?
C74 C73 H73 119.2 . . ?
C73 C74 H74 120.1 . . ?
C75 C74 C73 119.7(3) . . ?
C75 C74 H74 120.1 . . ?
C74 C75 C76 119.9(2) . . ?
C74 C75 C78 118.1(3) . . ?
C76 C75 C78 122.0(3) . . ?
C75 C76 H76 120.1 . . ?
C77 C76 C75 119.9(3) . . ?
C77 C76 H76 120.1 . . ?
C72 C77 H77 119.5 . . ?
C76 C77 C72 120.9(3) . . ?
C76 C77 H77 119.5 . . ?
F1 C78 C75 112.1(2) . . ?
F2 C78 F1 106.9(3) . . ?
F2 C78 F3 106.8(2) . . ?
F2 C78 C75 113.3(3) . . ?
F3 C78 F1 104.4(3) . . ?
F3 C78 C75 112.8(2) . . ?
Cl1 C79 H79A 109.1 . . ?
Cl1 C79 H79B 109.1 . . ?
Cl2 C79 Cl1 112.7(4) . . ?
Cl2 C79 H79A 109.1 . . ?
Cl2 C79 H79B 109.1 . . ?
H79A C79 H79B 107.8 . . ?

loop_
_geom_bond_atom_site_label_1
_geom_bond_atom_site_label_2
_geom_bond_distance
_geom_bond_site_symmetry_2
_geom_bond_publ_flag
Cu1 C1 1.885(2) . ?
Cu1 C70 1.875(3) . ?
F1 C78 1.349(4) . ?
F2 C78 1.332(4) . ?
F3 C78 1.338(3) . ?
N1 C1 1.361(3) . ?
N1 C2 1.384(3) . ?
N1 C4 1.440(3) . ?
N2 C1 1.361(3) . ?
N2 C3 1.384(3) . ?
N2 C37 1.443(3) . ?
C2 H2 0.9500 . ?
C2 C3 1.345(3) . ?
C3 H3 0.9500 . ?
C4 C5 1.396(3) . ?
C4 C9 1.398(3) . ?
C5 C6 1.396(3) . ?
C5 C10 1.522(3) . ?
C6 H6 0.9500 . ?
C6 C7 1.389(3) . ?
C7 C8 1.393(3) . ?
C7 C23 1.505(3) . ?
C8 H8 0.9500 . ?
C8 C9 1.394(3) . ?
C9 C24 1.524(3) . ?
C10 H10 1.0000 . ?
C10 C11 1.528(3) . ?
C10 C17 1.524(3) . ?
C11 C12 1.390(4) . ?
C11 C16 1.396(3) . ?
C12 H12 0.9500 . ?
C12 C13 1.395(3) . ?
C13 H13 0.9500 . ?
C13 C14 1.374(4) . ?
C14 H14 0.9500 . ?
C14 C15 1.385(4) . ?
C15 H15 0.9500 . ?
C15 C16 1.387(4) . ?
C16 H16 0.9500 . ?
C17 C18 1.386(3) . ?
C17 C22 1.390(3) . ?
C18 H18 0.9500 . ?
C18 C19 1.390(4) . ?
C19 H19 0.9500 . ?
C19 C20 1.371(4) . ?
C20 H20 0.9500 . ?
C20 C21 1.377(4) . ?
C21 H21 0.9500 . ?
C21 C22 1.395(4) . ?
C22 H22 0.9500 . ?
C23 H23A 0.9800 . ?
C23 H23B 0.9800 . ?
C23 H23C 0.9800 . ?
C24 H24 1.0000 . ?
C24 C25 1.532(3) . ?
C24 C31 1.527(3) . ?
C25 C26 1.391(3) . ?
C25 C30 1.386(3) . ?
C26 H26 0.9500 . ?
C26 C27 1.387(4) . ?
C27 H27 0.9500 . ?
C27 C28 1.378(4) . ?
C28 H28 0.9500 . ?
C28 C29 1.381(4) . ?
C29 H29 0.9500 . ?
C29 C30 1.391(3) . ?
C30 H30 0.9500 . ?
C31 C32 1.390(3) . ?
C31 C36 1.388(3) . ?
C32 H32 0.9500 . ?
C32 C33 1.390(3) . ?
C33 H33 0.9500 . ?
C33 C34 1.384(4) . ?
C34 H34 0.9500 . ?
C34 C35 1.382(4) . ?
C35 H35 0.9500 . ?
C35 C36 1.389(3) . ?
C36 H36 0.9500 . ?
C37 C38 1.397(3) . ?
C37 C42 1.395(3) . ?
C38 C39 1.388(3) . ?
C38 C43 1.525(3) . ?
C39 H39 0.9500 . ?
C39 C40 1.390(4) . ?
C40 C41 1.386(4) . ?
C40 C56 1.512(4) . ?
C41 H41 0.9500 . ?
C41 C42 1.387(3) . ?
C42 C57 1.528(3) . ?
C43 H43 1.0000 . ?
C43 C44 1.533(3) . ?
C43 C50 1.519(3) . ?
C44 C45 1.395(4) . ?
C44 C49 1.384(3) . ?
C45 H45 0.9500 . ?
C45 C46 1.381(4) . ?
C46 H46 0.9500 . ?
C46 C47 1.381(4) . ?
C47 H47 0.9500 . ?
C47 C48 1.369(4) . ?
C48 H48 0.9500 . ?
C48 C49 1.395(4) . ?
C49 H49 0.9500 . ?
C50 C51 1.392(3) . ?
C50 C55 1.386(4) . ?
C51 H51 0.9500 . ?
C51 C52 1.389(4) . ?
C52 H52 0.9500 . ?
C52 C53 1.370(4) . ?
C53 H53 0.9500 . ?
C53 C54 1.386(4) . ?
C54 H54 0.9500 . ?
C54 C55 1.383(4) . ?
C55 H55 0.9500 . ?
C56 H56A 0.9800 . ?
C56 H56B 0.9800 . ?
C56 H56C 0.9800 . ?
C57 H57 1.0000 . ?
C57 C58 1.523(4) . ?
C57 C64 1.541(3) . ?
C58 C59 1.390(4) . ?
C58 C63 1.395(4) . ?
C59 H59 0.9500 . ?
C59 C60 1.389(4) . ?
C60 H60 0.9500 . ?
C60 C61 1.382(4) . ?
C61 H61 0.9500 . ?
C61 C62 1.390(4) . ?
C62 H62 0.9500 . ?
C62 C63 1.382(4) . ?
C63 H63 0.9500 . ?
C64 C65 1.380(4) . ?
C64 C69 1.392(4) . ?
C65 H65 0.9500 . ?
C65 C66 1.392(4) . ?
C66 H66 0.9500 . ?
C66 C67 1.374(4) . ?
C67 H67 0.9500 . ?
C67 C68 1.387(4) . ?
C68 H68 0.9500 . ?
C68 C69 1.380(4) . ?
C69 H69 0.9500 . ?
C70 C71 1.187(4) . ?
C71 C72 1.446(4) . ?
C72 C73 1.390(4) . ?
C72 C77 1.389(4) . ?
C73 H73 0.9500 . ?
C73 C74 1.380(4) . ?
C74 H74 0.9500 . ?
C74 C75 1.370(4) . ?
C75 C76 1.391(4) . ?
C75 C78 1.493(4) . ?
C76 H76 0.9500 . ?
C76 C77 1.381(4) . ?
C77 H77 0.9500 . ?
Cl1 C79 1.751(5) . ?
Cl2 C79 1.735(5) . ?
C79 H79A 0.9900 . ?
C79 H79B 0.9900 . ?

loop_
_geom_torsion_atom_site_label_1
_geom_torsion_atom_site_label_2
_geom_torsion_atom_site_label_3
_geom_torsion_atom_site_label_4
_geom_torsion
_geom_torsion_site_symmetry_1
_geom_torsion_site_symmetry_2
_geom_torsion_site_symmetry_3
_geom_torsion_site_symmetry_4
_geom_torsion_publ_flag
N1 C2 C3 N2 0.4(2) . . . . ?
N1 C4 C5 C6 -178.33(18) . . . . ?
N1 C4 C5 C10 0.7(3) . . . . ?
N1 C4 C9 C8 177.53(18) . . . . ?
N1 C4 C9 C24 -1.7(3) . . . . ?
N2 C37 C38 C39 -175.8(2) . . . . ?
N2 C37 C38 C43 5.1(3) . . . . ?
N2 C37 C42 C41 177.2(2) . . . . ?
N2 C37 C42 C57 -3.8(4) . . . . ?
C1 N1 C2 C3 -0.4(3) . . . . ?
C1 N1 C4 C5 85.0(3) . . . . ?
C1 N1 C4 C9 -93.4(2) . . . . ?
C1 N2 C3 C2 -0.2(3) . . . . ?
C1 N2 C37 C38 -89.0(3) . . . . ?
C1 N2 C37 C42 89.4(3) . . . . ?
C2 N1 C1 Cu1 -175.17(17) . . . . ?
C2 N1 C1 N2 0.3(2) . . . . ?
C2 N1 C4 C5 -99.0(2) . . . . ?
C2 N1 C4 C9 82.7(3) . . . . ?
C3 N2 C1 Cu1 175.76(16) . . . . ?
C3 N2 C1 N1 0.0(2) . . . . ?
C3 N2 C37 C38 88.7(3) . . . . ?
C3 N2 C37 C42 -92.9(3) . . . . ?
C4 N1 C1 Cu1 1.4(3) . . . . ?
C4 N1 C1 N2 176.81(18) . . . . ?
C4 N1 C2 C3 -176.8(2) . . . . ?
C4 C5 C6 C7 0.8(3) . . . . ?
C4 C5 C10 C11 -100.2(2) . . . . ?
C4 C5 C10 C17 131.5(2) . . . . ?
C4 C9 C24 C25 128.9(2) . . . . ?
C4 C9 C24 C31 -101.9(2) . . . . ?
C5 C4 C9 C8 -0.8(3) . . . . ?
C5 C4 C9 C24 179.97(19) . . . . ?
C5 C6 C7 C8 -0.7(3) . . . . ?
C5 C6 C7 C23 178.2(2) . . . . ?
C5 C10 C11 C12 -1.8(3) . . . . ?
C5 C10 C11 C16 175.9(2) . . . . ?
C5 C10 C17 C18 95.1(2) . . . . ?
C5 C10 C17 C22 -83.4(3) . . . . ?
C6 C5 C10 C11 78.8(3) . . . . ?
C6 C5 C10 C17 -49.5(3) . . . . ?
C6 C7 C8 C9 -0.1(3) . . . . ?
C7 C8 C9 C4 0.9(3) . . . . ?
C7 C8 C9 C24 -179.90(19) . . . . ?
C8 C9 C24 C25 -50.3(3) . . . . ?
C8 C9 C24 C31 78.8(3) . . . . ?
C9 C4 C5 C6 0.0(3) . . . . ?
C9 C4 C5 C10 178.98(19) . . . . ?
C9 C24 C25 C26 -91.4(2) . . . . ?
C9 C24 C25 C30 88.9(3) . . . . ?
C9 C24 C31 C32 139.1(2) . . . . ?
C9 C24 C31 C36 -42.7(3) . . . . ?
C10 C5 C6 C7 -178.2(2) . . . . ?
C10 C11 C12 C13 177.4(2) . . . . ?
C10 C11 C16 C15 -177.8(2) . . . . ?
C10 C17 C18 C19 -178.4(2) . . . . ?
C10 C17 C22 C21 178.8(2) . . . . ?
C11 C10 C17 C18 -33.7(3) . . . . ?
C11 C10 C17 C22 147.9(2) . . . . ?
C11 C12 C13 C14 0.5(4) . . . . ?
C12 C11 C16 C15 0.0(4) . . . . ?
C12 C13 C14 C15 -0.5(4) . . . . ?
C13 C14 C15 C16 0.2(4) . . . . ?
C14 C15 C16 C11 0.0(4) . . . . ?
C16 C11 C12 C13 -0.3(4) . . . . ?
C17 C10 C11 C12 125.4(2) . . . . ?
C17 C10 C11 C16 -56.9(3) . . . . ?
C17 C18 C19 C20 -0.8(4) . . . . ?
C18 C17 C22 C21 0.3(3) . . . . ?
C18 C19 C20 C21 1.1(4) . . . . ?
C19 C20 C21 C22 -0.8(4) . . . . ?
C20 C21 C22 C17 0.1(4) . . . . ?
C22 C17 C18 C19 0.1(3) . . . . ?
C23 C7 C8 C9 -179.0(2) . . . . ?
C24 C25 C26 C27 -179.2(2) . . . . ?
C24 C25 C30 C29 -179.7(2) . . . . ?
C24 C31 C32 C33 176.6(2) . . . . ?
C24 C31 C36 C35 -176.2(2) . . . . ?
C25 C24 C31 C32 -92.0(2) . . . . ?
C25 C24 C31 C36 86.2(3) . . . . ?
C25 C26 C27 C28 -1.0(4) . . . . ?
C26 C25 C30 C29 0.6(4) . . . . ?
C26 C27 C28 C29 0.2(4) . . . . ?
C27 C28 C29 C30 0.9(4) . . . . ?
C28 C29 C30 C25 -1.3(4) . . . . ?
C30 C25 C26 C27 0.5(4) . . . . ?
C31 C24 C25 C26 139.0(2) . . . . ?
C31 C24 C25 C30 -40.7(3) . . . . ?
C31 C32 C33 C34 0.4(4) . . . . ?
C32 C31 C36 C35 2.0(3) . . . . ?
C32 C33 C34 C35 0.7(4) . . . . ?
C33 C34 C35 C36 -0.4(4) . . . . ?
C34 C35 C36 C31 -1.0(4) . . . . ?
C36 C31 C32 C33 -1.7(4) . . . . ?
C37 N2 C1 Cu1 -6.3(3) . . . . ?
C37 N2 C1 N1 177.89(19) . . . . ?
C37 N2 C3 C2 -178.1(2) . . . . ?
C37 C38 C39 C40 -2.2(4) . . . . ?
C37 C38 C43 C44 141.6(2) . . . . ?
C37 C38 C43 C50 -90.1(3) . . . . ?
C37 C42 C57 C58 95.0(3) . . . . ?
C37 C42 C57 C64 -137.9(2) . . . . ?
C38 C37 C42 C41 -4.4(4) . . . . ?
C38 C37 C42 C57 174.5(2) . . . . ?
C38 C39 C40 C41 -2.7(5) . . . . ?
C38 C39 C40 C56 178.8(4) . . . . ?
C38 C43 C44 C45 -59.3(3) . . . . ?
C38 C43 C44 C49 121.3(2) . . . . ?
C38 C43 C50 C51 150.1(2) . . . . ?
C38 C43 C50 C55 -32.5(3) . . . . ?
C39 C38 C43 C44 -37.4(3) . . . . ?
C39 C38 C43 C50 90.9(3) . . . . ?
C39 C40 C41 C42 4.3(5) . . . . ?
C40 C41 C42 C37 -0.8(5) . . . . ?
C40 C41 C42 C57 -179.7(3) . . . . ?
C41 C42 C57 C58 -86.1(3) . . . . ?
C41 C42 C57 C64 40.9(3) . . . . ?
C42 C37 C38 C39 5.9(4) . . . . ?
C42 C37 C38 C43 -173.2(2) . . . . ?
C42 C57 C58 C59 18.6(3) . . . . ?
C42 C57 C58 C63 -165.0(2) . . . . ?
C42 C57 C64 C65 -114.3(3) . . . . ?
C42 C57 C64 C69 63.9(3) . . . . ?
C43 C38 C39 C40 176.9(3) . . . . ?
C43 C44 C45 C46 -179.8(3) . . . . ?
C43 C44 C49 C48 179.3(2) . . . . ?
C43 C50 C51 C52 177.5(2) . . . . ?
C43 C50 C55 C54 -177.3(3) . . . . ?
C44 C43 C50 C51 -83.0(3) . . . . ?
C44 C43 C50 C55 94.3(3) . . . . ?
C44 C45 C46 C47 0.3(5) . . . . ?
C45 C44 C49 C48 0.0(4) . . . . ?
C45 C46 C47 C48 0.3(5) . . . . ?
C46 C47 C48 C49 -0.8(4) . . . . ?
C47 C48 C49 C44 0.6(4) . . . . ?
C49 C44 C45 C46 -0.4(4) . . . . ?
C50 C43 C44 C45 172.7(2) . . . . ?
C50 C43 C44 C49 -6.6(3) . . . . ?
C50 C51 C52 C53 -0.1(4) . . . . ?
C51 C50 C55 C54 0.0(4) . . . . ?
C51 C52 C53 C54 0.1(4) . . . . ?
C52 C53 C54 C55 -0.1(5) . . . . ?
C53 C54 C55 C50 0.0(5) . . . . ?
C55 C50 C51 C52 0.0(4) . . . . ?
C56 C40 C41 C42 -177.2(4) . . . . ?
C57 C58 C59 C60 175.6(2) . . . . ?
C57 C58 C63 C62 -175.9(2) . . . . ?
C57 C64 C65 C66 176.9(2) . . . . ?
C57 C64 C69 C68 -177.0(3) . . . . ?
C58 C57 C64 C65 13.5(3) . . . . ?
C58 C57 C64 C69 -168.4(2) . . . . ?
C58 C59 C60 C61 0.4(4) . . . . ?
C59 C58 C63 C62 0.7(4) . . . . ?
C59 C60 C61 C62 0.2(4) . . . . ?
C60 C61 C62 C63 -0.4(4) . . . . ?
C61 C62 C63 C58 -0.1(4) . . . . ?
C63 C58 C59 C60 -0.9(4) . . . . ?
C64 C57 C58 C59 -107.0(3) . . . . ?
C64 C57 C58 C63 69.5(3) . . . . ?
C64 C65 C66 C67 -0.2(4) . . . . ?
C65 C64 C69 C68 1.2(4) . . . . ?
C65 C66 C67 C68 1.9(5) . . . . ?
C66 C67 C68 C69 -1.9(5) . . . . ?
C67 C68 C69 C64 0.4(5) . . . . ?
C69 C64 C65 C66 -1.3(4) . . . . ?
C71 C72 C73 C74 -175.9(3) . . . . ?
C71 C72 C77 C76 176.3(3) . . . . ?
C72 C73 C74 C75 -0.6(5) . . . . ?
C73 C72 C77 C76 -3.3(4) . . . . ?
C73 C74 C75 C76 -3.0(4) . . . . ?
C73 C74 C75 C78 174.7(3) . . . . ?
C74 C75 C76 C77 3.3(4) . . . . ?
C74 C75 C78 F1 -64.5(4) . . . . ?
C74 C75 C78 F2 174.4(2) . . . . ?
C74 C75 C78 F3 52.9(4) . . . . ?
C75 C76 C77 C72 -0.1(5) . . . . ?
C76 C75 C78 F1 113.1(3) . . . . ?
C76 C75 C78 F2 -8.0(4) . . . . ?
C76 C75 C78 F3 -129.4(3) . . . . ?
C77 C72 C73 C74 3.7(4) . . . . ?
C78 C75 C76 C77 -174.3(3) . . . . ?

loop_
_exptl_oxdiff_crystal_face_indexfrac_h
_exptl_oxdiff_crystal_face_indexfrac_k
_exptl_oxdiff_crystal_face_indexfrac_l
_exptl_oxdiff_crystal_face_x
_exptl_oxdiff_crystal_face_y
_exptl_oxdiff_crystal_face_z
-0.7360 -8.2287 6.5697 -0.2316 -0.9667 0.1086
0.7360 8.2287 -6.5697 0.2316 0.9667 -0.1086
-6.8429 1.4890 -3.0594 -0.0251 -0.1082 -0.9938
6.8429 -1.4890 3.0594 0.0251 0.1082 0.9938
-1.3131 6.9199 8.0548 -0.9301 0.2224 -0.2923
1.3131 -6.9199 -8.0548 0.9301 -0.2224 0.2923
